data_7244087
loop_
_publ_author_name
'Panikkattu, Vinu V.'
'Sinha, Abhijeet Shekhar'
'Aaker\"oy, Christer'

_publ_section_title
;
 A family of powerful halogen-bond donors: A structural and theoretical
 analysis of triply activated 3-iodo-1-phenylprop-2-yn-1-ones
;
_journal_name_full CrystEngComm
_journal_paper_doi 10.1039/D1CE01583D
_journal_year 2022
_chemical_formula_moiety 'C9 H4 F I O'
_chemical_formula_sum 'C9 H4 F I O'
_chemical_formula_weight 274.02
_chemical_name_systematic 1-(4-fluorophenyl)-3-iodoprop-2-yn-1-one
_space_group_crystal_system tetragonal
_space_group_IT_number 82
_space_group_name_Hall 'I -4'
_space_group_name_H-M_alt 'I -4'
_atom_sites_solution_hydrogens geom
_atom_sites_solution_primary dual
_audit_creation_date 2020-05-13
_audit_creation_method
;
APEX2 v2014.11-0
Olex2 1.2
(compiled 2018.05.29 svn.r3508 for OlexSys, GUI svn.r5506)
;
_audit_update_record
;
2021-10-13 deposited with the CCDC.	2021-12-20 downloaded from the CCDC.
;
_cell_angle_alpha 90
_cell_angle_beta 90
_cell_angle_gamma 90
_cell_formula_units_Z 8
_cell_length_a 19.4398(5)
_cell_length_b 19.4398(5)
_cell_length_c 5.05770(10)
_cell_measurement_reflns_used 3923
_cell_measurement_temperature 200.(2)
_cell_measurement_theta_max 69.85
_cell_measurement_theta_min 6.44
_cell_volume 1911.33(8)
_computing_cell_refinement 'SAINT v8.34A (Bruker, 2013)'
_computing_data_collection 'Bruker MicroStar'
_computing_data_reduction 'SAINT v8.34A (Bruker, 2013)'
_computing_molecular_graphics 'Olex2 (Dolomanov et al., 2009)'
_computing_publication_material 'Olex2 (Dolomanov et al., 2009)'
_computing_structure_refinement 'SHELXL-2014/7 (Sheldrick, 2014)'
_computing_structure_solution 'XT (Sheldrick, 2015)'
_diffrn_ambient_temperature 200.(2)
_diffrn_measured_fraction_theta_full 'ACTA 50'
_diffrn_measured_fraction_theta_max 0.967
_diffrn_measurement_device_type 'Bruker MicroStar'
_diffrn_measurement_method '\f and \w scans'
_diffrn_radiation_type CuK\a
_diffrn_radiation_wavelength 1.54178
_diffrn_reflns_av_R_equivalents 0.0538
_diffrn_reflns_av_unetI/netI 0.0579
_diffrn_reflns_limit_h_max 23
_diffrn_reflns_limit_h_min -16
_diffrn_reflns_limit_k_max 20
_diffrn_reflns_limit_k_min -23
_diffrn_reflns_limit_l_max 5
_diffrn_reflns_limit_l_min -5
_diffrn_reflns_number 4548
_diffrn_reflns_theta_full 'ACTA 50'
_diffrn_reflns_theta_max 70.32
_diffrn_reflns_theta_min 4.55
_exptl_absorpt_coefficient_mu 26.082
_exptl_absorpt_correction_T_max 0.18
_exptl_absorpt_correction_T_min 0.16
_exptl_absorpt_correction_type multi-scan
_exptl_absorpt_process_details
;
SADABS-2014/5 (Bruker,2014/5) was used for absorption correction.
wR2(int) was 0.1477 before and 0.0897 after correction.
The Ratio of minimum to maximum transmission is 0.5217.
The \l/2 correction factor is 0.00150.
;
_exptl_crystal_colour Colourless
_exptl_crystal_density_diffrn 1.905
_exptl_crystal_density_method 'not measured'
_exptl_crystal_description Block
_exptl_crystal_F_000 1024
_exptl_crystal_recrystallization_method 'Re-crystallisation from solvent: Dioxane'
_exptl_crystal_size_max 0.110
_exptl_crystal_size_mid 0.100
_exptl_crystal_size_min 0.100
_refine_diff_density_max 1.192
_refine_diff_density_min -1.264
_refine_ls_abs_structure_details 'Refined as an inversion twin.'
_refine_ls_abs_structure_Flack 0.04(2)
_refine_ls_extinction_coef 0.00098(13)
_refine_ls_extinction_method 'SHELXL-2014/7 (Sheldrick 2014)'
_refine_ls_goodness_of_fit_ref 1.028
_refine_ls_hydrogen_treatment constr
_refine_ls_matrix_type full
_refine_ls_number_parameters 111
_refine_ls_number_reflns 1611
_refine_ls_number_restraints 0
_refine_ls_restrained_S_all 1.028
_refine_ls_R_factor_all 0.0398
_refine_ls_R_factor_gt 0.0390
_refine_ls_shift/su_max 0.001
_refine_ls_shift/su_mean 0.000
_refine_ls_structure_factor_coef Fsqd
_refine_ls_weighting_details 'w=1/[\s^2^(Fo^2^)+(0.0698P)^2^] where P=(Fo^2^+2Fc^2^)/3'
_refine_ls_weighting_scheme calc
_refine_ls_wR_factor_gt 0.1007
_refine_ls_wR_factor_ref 0.1014
_reflns_number_gt 1557
_reflns_number_total 1611
_reflns_threshold_expression 'I > 2\s(I)'
_cod_data_source_file d1ce01583d2.cif
_cod_data_source_block vp-k1-f-3-2
_cod_original_cell_volume 1911.33(11)
_cod_database_code 7244087

loop_
_space_group_symop_operation_xyz
'x, y, z'
'-x, -y, z'
'y, -x, -z'
'-y, x, -z'
'x+1/2, y+1/2, z+1/2'
'-x+1/2, -y+1/2, z+1/2'
'y+1/2, -x+1/2, -z+1/2'
'-y+1/2, x+1/2, -z+1/2'

loop_
_atom_site_type_symbol
_atom_site_label
_atom_site_fract_x
_atom_site_fract_y
_atom_site_fract_z
_atom_site_U_iso_or_equiv
_atom_site_adp_type
_atom_site_calc_flag
_atom_site_refinement_flags_adp
_atom_site_refinement_flags_occupancy
_atom_site_refinement_flags_posn
_atom_site_occupancy
_atom_site_disorder_assembly
_atom_site_disorder_group
C C1 0.6109(4) 0.2788(4) 0.5966(17) 0.0174(16) Uani d . . . 1 . .
C C2 0.6680(4) 0.2920(5) 0.437(2) 0.0250(19) Uani d . . . 1 . .
H H2 0.7085 0.2651 0.4576 0.03 Uiso calc U . R 1 . .
C C3 0.6663(5) 0.3434(6) 0.249(2) 0.033(2) Uani d . . . 1 . .
H H3 0.7048 0.3524 0.1386 0.039 Uiso calc U . R 1 . .
C C4 0.6066(6) 0.3814(5) 0.228(2) 0.033(2) Uani d . . . 1 . .
C C5 0.5494(5) 0.3708(5) 0.384(2) 0.030(2) Uani d . . . 1 . .
H H5 0.5095 0.3985 0.3632 0.036 Uiso calc U . R 1 . .
C C6 0.5514(5) 0.3191(4) 0.569(2) 0.0238(19) Uani d . . . 1 . .
H H6 0.5126 0.3107 0.6788 0.029 Uiso calc U . R 1 . .
C C7 0.6147(4) 0.2225(4) 0.792(2) 0.0189(16) Uani d . . . 1 . .
O O8 0.6676(3) 0.1885(4) 0.8274(16) 0.0324(15) Uani d . . . 1 . .
C C9 0.5531(4) 0.2079(5) 0.9468(19) 0.0209(17) Uani d . . . 1 . .
C C10 0.5046(5) 0.1968(5) 1.078(2) 0.027(2) Uani d . . . 1 . .
I I11 0.42209(3) 0.17927(3) 1.30967(12) 0.0313(3) Uani d . . . 1 . .
F F12 0.6048(5) 0.4321(3) 0.0456(15) 0.055(2) Uani d . . . 1 . .

loop_
_atom_site_aniso_label
_atom_site_aniso_U_11
_atom_site_aniso_U_22
_atom_site_aniso_U_33
_atom_site_aniso_U_12
_atom_site_aniso_U_13
_atom_site_aniso_U_23
C1 0.021(3) 0.025(4) 0.007(4) -0.001(3) -0.001(3) 0.002(3)
C2 0.020(4) 0.040(5) 0.015(4) -0.004(4) -0.001(4) 0.009(4)
C3 0.032(4) 0.049(5) 0.017(6) -0.017(4) 0.005(4) 0.004(4)
C4 0.050(5) 0.029(4) 0.019(6) -0.012(4) -0.016(4) 0.013(4)
C5 0.033(4) 0.033(4) 0.024(6) 0.004(4) -0.013(4) 0.009(4)
C6 0.021(4) 0.033(4) 0.017(5) 0.003(3) -0.007(4) 0.000(4)
C7 0.016(3) 0.030(4) 0.010(4) 0.001(3) 0.000(4) -0.001(4)
O8 0.029(3) 0.039(3) 0.029(4) 0.010(3) 0.000(3) 0.011(3)
C9 0.022(4) 0.030(4) 0.010(4) -0.003(3) 0.007(4) 0.008(4)
C10 0.032(4) 0.035(4) 0.014(5) -0.008(4) -0.004(4) 0.010(4)
I11 0.0271(3) 0.0473(4) 0.0193(4) -0.0099(2) 0.0064(2) 0.0068(3)
F12 0.083(5) 0.043(3) 0.037(4) -0.017(4) -0.018(4) 0.029(3)

loop_
_atom_type_symbol
_atom_type_description
_atom_type_scat_dispersion_real
_atom_type_scat_dispersion_imag
_atom_type_scat_source
C C 0.0181 0.0091 'International Tables Vol C Tables 4.2.6.8 and 6.1.1.4'
H H 0.0000 0.0000 'International Tables Vol C Tables 4.2.6.8 and 6.1.1.4'
F F 0.0727 0.0534 'International Tables Vol C Tables 4.2.6.8 and 6.1.1.4'
I I -0.3257 6.8362 'International Tables Vol C Tables 4.2.6.8 and 6.1.1.4'
O O 0.0492 0.0322 'International Tables Vol C Tables 4.2.6.8 and 6.1.1.4'

loop_
_geom_angle_atom_site_label_1
_geom_angle_atom_site_label_2
_geom_angle_atom_site_label_3
_geom_angle_site_symmetry_1
_geom_angle_site_symmetry_3
_geom_angle
_geom_angle_publ_flag
C2 C1 C6 . . 119.7(9) ?
C2 C1 C7 . . 118.9(8) ?
C6 C1 C7 . . 121.4(8) ?
C3 C2 C1 . . 120.8(9) ?
C3 C2 H2 . . 119.6 ?
C1 C2 H2 . . 119.6 ?
C2 C3 C4 . . 117.4(9) ?
C2 C3 H3 . . 121.3 ?
C4 C3 H3 . . 121.3 ?
F12 C4 C5 . . 118.6(10) ?
F12 C4 C3 . . 117.7(10) ?
C5 C4 C3 . . 123.7(9) ?
C6 C5 C4 . . 118.5(9) ?
C6 C5 H5 . . 120.8 ?
C4 C5 H5 . . 120.8 ?
C5 C6 C1 . . 119.8(9) ?
C5 C6 H6 . . 120.1 ?
C1 C6 H6 . . 120.1 ?
O8 C7 C9 . . 120.0(9) ?
O8 C7 C1 . . 122.4(8) ?
C9 C7 C1 . . 117.6(7) ?
C10 C9 C7 . . 178.0(11) ?
C9 C10 I11 . . 178.6(10) ?
C10 I11 O8 . 8_547 173.3(3) ?

loop_
_geom_bond_atom_site_label_1
_geom_bond_atom_site_label_2
_geom_bond_site_symmetry_2
_geom_bond_distance
_geom_bond_publ_flag
C1 C2 . 1.397(13) ?
C1 C6 . 1.404(12) ?
C1 C7 . 1.476(12) ?
C2 C3 . 1.379(15) ?
C2 H2 . 0.95 ?
C3 C4 . 1.380(16) ?
C3 H3 . 0.95 ?
C4 F12 . 1.351(11) ?
C4 C5 . 1.377(16) ?
C5 C6 . 1.376(14) ?
C5 H5 . 0.95 ?
C6 H6 . 0.95 ?
C7 O8 . 1.235(11) ?
C7 C9 . 1.460(11) ?
C9 C10 . 1.172(14) ?
C10 I11 . 2.016(10) ?
I11 O8 8_547 2.837(7) ?
